data_4035821
loop_
_publ_author_name
'Casola, Kamila Kaiser'
'Gomes, Matheus Rick'
'Back, Davi Fernando'
'Zeni, Gilson'

_publ_section_title
;
 Electrophilic Cyclization Involving Carbon-Selenium/Carbon-Halide Bond
 Formation: Synthesis of 3-Substituted Selenophenes.
;
_journal_issue 12
_journal_name_full 'The Journal of organic chemistry'
_journal_page_first 6706
_journal_page_last 6718
_journal_paper_doi 10.1021/acs.joc.8b01136
_journal_volume 83
_journal_year 2018
_chemical_formula_moiety 'C18 H15 Br Se'
_chemical_formula_sum 'C18 H15 Br Se'
_chemical_formula_weight 390.17
_chemical_melting_point ?
_chemical_name_common 'bromo naphthalen tetrahydrobenzo selenophene'
_chemical_name_systematic
;
3-bromo-2-(naphthalen-2-yl)-4,5,6,7-tetrahydrobenzo[b]selenophene
;
_space_group_IT_number 14
_space_group_name_Hall '-P 2yn'
_space_group_name_H-M_alt 'P 1 21/n 1'
_symmetry_cell_setting monoclinic
_symmetry_space_group_name_Hall '-P 2yn'
_symmetry_space_group_name_H-M 'P 1 21/n 1'
_atom_sites_solution_hydrogens geom
_atom_sites_solution_primary direct
_atom_sites_solution_secondary difmap
_audit_conform_dict_location ftp://ftp.iucr.org/pub/cif_core.dic
_audit_conform_dict_name cif_core.dic
_audit_conform_dict_version 2.4
_audit_creation_date 2018-04-12T14:24:13-00:00
_audit_creation_method 'WinGX routine CIF_UPDATE'
_cell_angle_alpha 90
_cell_angle_beta 90.033(2)
_cell_angle_gamma 90
_cell_formula_units_Z 8
_cell_length_a 5.7033(2)
_cell_length_b 22.7969(9)
_cell_length_c 23.3729(9)
_cell_measurement_reflns_used 9612
_cell_measurement_temperature 296(2)
_cell_measurement_theta_max 74.528
_cell_measurement_theta_min 4.251
_cell_volume 3038.9(2)
_computing_cell_refinement 'SAINT V8.34A (Bruker AXS Inc., 2013)'
_computing_data_collection 'Bruker Instrument Service v4.2.7'
_computing_data_reduction 'SAINT V8.34A (Bruker AXS Inc., 2013)'
_computing_molecular_graphics 'Diamond (version 3.2i; Crystal Impact GbR, Bonn-Germany'
_computing_structure_refinement 'SHELXL-2008 (Sheldrick, 2008)'
_computing_structure_solution 'SHELXL-2008 (Sheldrick, 2008)'
_diffrn_ambient_temperature 296(2)
_diffrn_detector_area_resol_mean 10.4167
_diffrn_measured_fraction_theta_full 0.995
_diffrn_measured_fraction_theta_max 0.995
_diffrn_measurement_device_type 'Bruker D8 Quest Photon 100 diffractometer'
_diffrn_measurement_method '2\% \f & \w scans'
_diffrn_radiation_monochromator 'Montel type 2-dim beam shaping X ray optics'
_diffrn_radiation_type CuK\a
_diffrn_radiation_wavelength 1.54178
_diffrn_reflns_av_R_equivalents 0.0469
_diffrn_reflns_av_unetI/netI 0.0233
_diffrn_reflns_limit_h_max 7
_diffrn_reflns_limit_h_min -7
_diffrn_reflns_limit_k_max 28
_diffrn_reflns_limit_k_min -27
_diffrn_reflns_limit_l_max 29
_diffrn_reflns_limit_l_min -29
_diffrn_reflns_number 65199
_diffrn_reflns_theta_full 74.62
_diffrn_reflns_theta_max 74.62
_diffrn_reflns_theta_min 2.71
_diffrn_source 'micro-focus tube'
_exptl_absorpt_coefficient_mu 6.299
_exptl_absorpt_correction_T_max 0.8645
_exptl_absorpt_correction_T_min 0.5663
_exptl_absorpt_correction_type multi-scan
_exptl_absorpt_process_details
;
SADABS (version 2012/1; Bruker, 2012) was used to perform the numerical
        absorption correction based on the indexed faces of the crystal.
;
_exptl_crystal_colour colourless
_exptl_crystal_density_diffrn 1.706
_exptl_crystal_density_meas ?
_exptl_crystal_density_method 'not measured'
_exptl_crystal_description block
_exptl_crystal_F_000 1536
_exptl_crystal_size_max 0.245
_exptl_crystal_size_mid 0.201
_exptl_crystal_size_min 0.194
_refine_diff_density_max 0.768
_refine_diff_density_min -0.663
_refine_diff_density_rms 0.085
_refine_ls_extinction_coef none
_refine_ls_extinction_method none
_refine_ls_goodness_of_fit_ref 1.098
_refine_ls_hydrogen_treatment constr
_refine_ls_matrix_type full
_refine_ls_number_parameters 361
_refine_ls_number_reflns 6186
_refine_ls_number_restraints 0
_refine_ls_restrained_S_all 1.098
_refine_ls_R_factor_all 0.0401
_refine_ls_R_factor_gt 0.0364
_refine_ls_shift/su_max 0.001
_refine_ls_shift/su_mean 0
_refine_ls_structure_factor_coef Fsqd
_refine_ls_weighting_details 'calc w=1/[\s^2^(Fo^2^)+(0.0518P)^2^+2.3671P] where P=(Fo^2^+2Fc^2^)/3'
_refine_ls_weighting_scheme calc
_refine_ls_wR_factor_gt 0.1023
_refine_ls_wR_factor_ref 0.1057
_reflns_number_gt 5630
_reflns_number_total 6186
_reflns_threshold_expression >2\s(I)
_cod_data_source_file jo8b01136_si_004.cif
_cod_data_source_block test
_cod_depositor_comments
;
The following automatic conversions were performed:

data item '_chemical_melting_point' value 'none' was changed to '?'
-- the value is undefined or not given.

data item '_exptl_crystal_density_meas' value 'none' was changed to
'?' -- the value is perceived as not measured.

Automatic conversion script
Id: cif_fix_values 6909 2019-04-08 15:41:33Z antanas 

2020-08-14
Z value and formula fixed to values more according to usual
chemical conventions.                 miguel
;
_cod_original_formula_sum 'C36 H30 Br2 Se2'
_cod_original_formula_weight 780.34
_cod_original_formula_moiety 'C36 H30 Br2 Se2'
_cod_original_formula_units_Z 4
_cod_original_sg_symbol_Hall -P2yn
_cod_original_sg_symbol_H-M P21/n
_cod_database_code 4035821

loop_
_symmetry_equiv_pos_as_xyz
'x, y, z'
'-x+1/2, y+1/2, -z+1/2'
'-x, -y, -z'
'x-1/2, -y-1/2, z-1/2'

loop_
_atom_site_label
_atom_site_type_symbol
_atom_site_fract_x
_atom_site_fract_y
_atom_site_fract_z
_atom_site_U_iso_or_equiv
_atom_site_adp_type
_atom_site_occupancy
_atom_site_symmetry_multiplicity
_atom_site_calc_flag
_atom_site_refinement_flags
Se27 Se 0.74659(6) 0.626048(14) 0.285208(14) 0.05330(11) Uani 1 1 d .
Se7 Se 0.25166(6) 0.185172(15) 0.300557(16) 0.05713(11) Uani 1 1 d .
Br11 Br 0.35627(7) 0.352314(15) 0.399825(17) 0.06847(13) Uani 1 1 d .
Br31 Br 0.89725(8) 0.464820(17) 0.389712(19) 0.07767(14) Uani 1 1 d .
C15 C 0.6849(5) 0.30039(12) 0.18049(13) 0.0463(6) Uani 1 1 d .
C10 C 0.5504(5) 0.28512(12) 0.27828(13) 0.0458(6) Uani 1 1 d .
C9 C 0.2854(5) 0.27788(12) 0.36808(12) 0.0462(6) Uani 1 1 d .
C28 C 0.8934(5) 0.55479(12) 0.30457(12) 0.0470(6) Uani 1 1 d .
C14 C 0.8841(5) 0.33088(12) 0.20137(13) 0.0476(6) Uani 1 1 d .
C8 C 0.3807(5) 0.25895(12) 0.31829(13) 0.0462(6) Uani 1 1 d .
C30 C 1.0592(5) 0.52875(12) 0.26364(13) 0.0471(6) Uani 1 1 d .
C16 C 0.5219(5) 0.27808(13) 0.22030(13) 0.0477(6) Uani 1 1 d .
H16 H 0.391 0.258 0.2069 0.057 Uiso 1 1 calc R
C5 C 0.1143(5) 0.24160(13) 0.39542(12) 0.0472(6) Uani 1 1 d .
C34 C 1.3827(5) 0.48235(13) 0.18394(15) 0.0542(7) Uani 1 1 d .
C35 C 1.1764(5) 0.51149(13) 0.16462(14) 0.0512(7) Uani 1 1 d .
C36 C 1.0194(5) 0.53371(12) 0.20587(13) 0.0491(6) Uani 1 1 d .
H36 H 0.8837 0.5524 0.1935 0.059 Uiso 1 1 calc R
C29 C 0.8101(5) 0.53731(12) 0.35577(13) 0.0499(6) Uani 1 1 d .
C25 C 0.6362(5) 0.57308(13) 0.38400(12) 0.0503(6) Uani 1 1 d .
C24 C 0.5790(5) 0.62162(13) 0.35369(12) 0.0485(6) Uani 1 1 d .
C13 C 0.9103(5) 0.33834(14) 0.26063(15) 0.0561(7) Uani 1 1 d .
H13 H 1.0392 0.3589 0.2745 0.067 Uiso 1 1 calc R
C12 C 0.7503(5) 0.31609(14) 0.29839(14) 0.0521(7) Uani 1 1 d .
H12 H 0.7724 0.3213 0.3375 0.063 Uiso 1 1 calc R
C33 C 1.4207(5) 0.47716(14) 0.24276(16) 0.0601(8) Uani 1 1 d .
H33 H 1.5548 0.4581 0.2556 0.072 Uiso 1 1 calc R
C32 C 1.2661(5) 0.49939(14) 0.28210(15) 0.0560(7) Uani 1 1 d .
H32 H 1.2965 0.4953 0.321 0.067 Uiso 1 1 calc R
C23 C 0.4018(6) 0.66669(16) 0.37097(14) 0.0598(8) Uani 1 1 d .
H23A H 0.2596 0.6616 0.3487 0.072 Uiso 1 1 calc R
H23B H 0.4628 0.7057 0.3636 0.072 Uiso 1 1 calc R
C20 C 0.6570(6) 0.29364(16) 0.12065(14) 0.0582(7) Uani 1 1 d .
H20 H 0.5265 0.274 0.1065 0.07 Uiso 1 1 calc R
C4 C 0.0726(5) 0.19083(13) 0.36713(13) 0.0503(6) Uani 1 1 d .
C17 C 1.0486(5) 0.35303(14) 0.16121(16) 0.0586(8) Uani 1 1 d .
H17 H 1.1807 0.3729 0.1743 0.07 Uiso 1 1 calc R
C6 C -0.0145(6) 0.25684(16) 0.44965(13) 0.0600(8) Uani 1 1 d .
H6A H 0.0954 0.2571 0.4813 0.072 Uiso 1 1 calc R
H6B H -0.0799 0.296 0.4462 0.072 Uiso 1 1 calc R
C19 C 0.8196(6) 0.31568(17) 0.08350(16) 0.0660(9) Uani 1 1 d .
H19 H 0.7996 0.3107 0.0443 0.079 Uiso 1 1 calc R
C3 C -0.0966(6) 0.14384(16) 0.38533(15) 0.0615(8) Uani 1 1 d .
H3A H -0.0257 0.1055 0.3803 0.074 Uiso 1 1 calc R
H3B H -0.2369 0.1457 0.3619 0.074 Uiso 1 1 calc R
C37 C 1.5374(6) 0.45901(15) 0.14183(19) 0.0678(9) Uani 1 1 d .
H37 H 1.6741 0.4402 0.1534 0.081 Uiso 1 1 calc R
C18 C 1.0167(6) 0.34576(16) 0.10432(16) 0.0642(8) Uani 1 1 d .
H18 H 1.1262 0.3608 0.0788 0.077 Uiso 1 1 calc R
C40 C 1.1336(6) 0.51587(17) 0.10537(15) 0.0643(8) Uani 1 1 d .
H40 H 0.9995 0.535 0.0925 0.077 Uiso 1 1 calc R
C26 C 0.5262(7) 0.56007(18) 0.44093(14) 0.0691(9) Uani 1 1 d .
H26A H 0.6429 0.5647 0.4708 0.083 Uiso 1 1 calc R
H26B H 0.4736 0.5196 0.4415 0.083 Uiso 1 1 calc R
C39 C 1.2870(7) 0.49223(18) 0.06622(18) 0.0764(10) Uani 1 1 d .
H39 H 1.2563 0.4952 0.0272 0.092 Uiso 1 1 calc R
C38 C 1.4893(7) 0.46366(17) 0.08542(19) 0.0766(11) Uani 1 1 d .
H38 H 1.5925 0.4476 0.0589 0.092 Uiso 1 1 calc R
C1 C -0.2083(8) 0.2142(2) 0.46227(19) 0.0864(12) Uani 1 1 d .
H1A H -0.2435 0.2162 0.5028 0.104 Uiso 1 1 calc R
H1B H -0.3475 0.2267 0.4417 0.104 Uiso 1 1 calc R
C22 C 0.3475(10) 0.6601(2) 0.43404(19) 0.0953(14) Uani 1 1 d .
H22A H 0.4724 0.6783 0.4559 0.114 Uiso 1 1 calc R
H22B H 0.2038 0.6812 0.4424 0.114 Uiso 1 1 calc R
C21 C 0.3212(9) 0.5998(2) 0.45324(19) 0.0901(13) Uani 1 1 d .
H21A H 0.1828 0.5833 0.4352 0.108 Uiso 1 1 calc R
H21B H 0.294 0.6 0.4942 0.108 Uiso 1 1 calc R
C2 C -0.1600(10) 0.1527(2) 0.44731(19) 0.0909(14) Uani 1 1 d .
H2A H -0.2975 0.1294 0.456 0.109 Uiso 1 1 calc R
H2B H -0.0323 0.1386 0.471 0.109 Uiso 1 1 calc R

loop_
_atom_site_aniso_label
_atom_site_aniso_U_11
_atom_site_aniso_U_22
_atom_site_aniso_U_33
_atom_site_aniso_U_23
_atom_site_aniso_U_13
_atom_site_aniso_U_12
Se27 0.0578(2) 0.04671(18) 0.05546(19) 0.01079(13) 0.01097(14) 0.00849(13)
Se7 0.0576(2) 0.04893(19) 0.0649(2) -0.01616(14) 0.01473(15) -0.00955(14)
Br11 0.0880(3) 0.04493(19) 0.0724(2) -0.01501(15) 0.00092(19) -0.00155(16)
Br31 0.1014(3) 0.0494(2) 0.0822(3) 0.02092(17) 0.0020(2) 0.00680(18)
C15 0.0417(13) 0.0403(13) 0.0569(15) -0.0040(12) -0.0015(11) 0.0017(11)
C10 0.0415(13) 0.0384(13) 0.0576(16) -0.0019(11) -0.0039(11) 0.0016(11)
C9 0.0485(14) 0.0395(14) 0.0507(14) -0.0023(11) -0.0083(11) 0.0050(11)
C28 0.0480(14) 0.0394(13) 0.0534(15) 0.0015(11) -0.0043(12) -0.0025(11)
C14 0.0399(13) 0.0375(13) 0.0654(17) -0.0002(12) -0.0022(12) 0.0008(11)
C8 0.0448(14) 0.0404(14) 0.0536(15) -0.0032(11) -0.0033(11) 0.0017(11)
C30 0.0421(13) 0.0364(13) 0.0627(17) 0.0017(12) -0.0004(12) -0.0025(11)
C16 0.0393(13) 0.0445(14) 0.0593(16) -0.0064(12) -0.0021(12) -0.0043(11)
C5 0.0479(14) 0.0463(15) 0.0475(14) -0.0011(12) -0.0035(11) 0.0081(12)
C34 0.0430(14) 0.0393(14) 0.080(2) -0.0030(14) 0.0081(14) -0.0030(11)
C35 0.0476(15) 0.0414(15) 0.0646(18) 0.0015(13) 0.0074(13) -0.0039(12)
C36 0.0431(14) 0.0417(14) 0.0624(17) 0.0040(12) 0.0009(12) 0.0016(11)
C29 0.0578(16) 0.0388(14) 0.0532(15) 0.0034(12) -0.0081(13) -0.0033(12)
C25 0.0561(16) 0.0480(15) 0.0467(14) 0.0011(12) -0.0028(12) -0.0066(13)
C24 0.0509(15) 0.0485(15) 0.0461(14) -0.0003(12) 0.0039(12) -0.0017(12)
C13 0.0423(14) 0.0529(17) 0.073(2) -0.0023(15) -0.0101(13) -0.0074(12)
C12 0.0483(15) 0.0534(17) 0.0548(16) -0.0026(13) -0.0084(13) -0.0009(13)
C33 0.0415(14) 0.0506(17) 0.088(2) -0.0018(16) -0.0045(15) 0.0019(13)
C32 0.0516(16) 0.0511(17) 0.0653(18) -0.0008(14) -0.0077(14) -0.0033(13)
C23 0.0625(18) 0.0584(19) 0.0584(18) -0.0020(15) 0.0058(14) 0.0082(15)
C20 0.0527(16) 0.064(2) 0.0579(17) -0.0063(15) 0.0023(13) -0.0049(14)
C4 0.0458(14) 0.0509(16) 0.0542(16) -0.0029(13) 0.0047(12) 0.0000(12)
C17 0.0454(15) 0.0470(16) 0.083(2) 0.0003(15) 0.0029(15) -0.0033(12)
C6 0.072(2) 0.0630(19) 0.0448(15) 0.0012(14) 0.0036(14) 0.0068(16)
C19 0.068(2) 0.071(2) 0.0593(19) -0.0026(16) 0.0082(16) 0.0020(17)
C3 0.0614(19) 0.0571(19) 0.066(2) -0.0030(15) 0.0055(15) -0.0086(15)
C37 0.0498(17) 0.0503(18) 0.103(3) -0.0063(18) 0.0168(17) 0.0009(14)
C18 0.0598(19) 0.0593(19) 0.073(2) 0.0040(16) 0.0166(16) -0.0008(15)
C40 0.0637(19) 0.065(2) 0.0641(19) 0.0036(16) 0.0109(16) 0.0010(16)
C26 0.086(2) 0.072(2) 0.0489(17) 0.0073(16) 0.0068(16) -0.0056(19)
C39 0.087(3) 0.072(2) 0.070(2) -0.0007(19) 0.021(2) -0.004(2)
C38 0.073(2) 0.066(2) 0.091(3) -0.009(2) 0.034(2) -0.0034(18)
C1 0.100(3) 0.090(3) 0.070(2) -0.011(2) 0.032(2) -0.012(2)
C22 0.124(4) 0.088(3) 0.074(3) -0.005(2) 0.032(3) 0.020(3)
C21 0.106(3) 0.099(3) 0.066(2) 0.008(2) 0.031(2) 0.009(3)
C2 0.116(4) 0.084(3) 0.072(2) 0.003(2) 0.018(2) -0.029(3)

loop_
_atom_type_symbol
_atom_type_description
_atom_type_scat_dispersion_real
_atom_type_scat_dispersion_imag
_atom_type_scat_source
C C 0.0181 0.0091 'International Tables Vol C Tables 4.2.6.8 and 6.1.1.4'
H H 0 0 'International Tables Vol C Tables 4.2.6.8 and 6.1.1.4'
Se Se -0.7943 1.1372 'International Tables Vol C Tables 4.2.6.8 and 6.1.1.4'
Br Br -0.6763 1.2805 'International Tables Vol C Tables 4.2.6.8 and 6.1.1.4'

loop_
_geom_angle_atom_site_label_1
_geom_angle_atom_site_label_2
_geom_angle_atom_site_label_3
_geom_angle
C24 Se27 C28 88.57(13)
C4 Se7 C8 88.21(13)
C16 C15 C20 122.6(3)
C16 C15 C14 118.5(3)
C20 C15 C14 118.9(3)
C16 C10 C12 118.6(3)
C16 C10 C8 120.1(2)
C12 C10 C8 121.3(3)
C8 C9 C5 118.3(3)
C8 C9 Br11 122.4(2)
C5 C9 Br11 119.2(2)
C29 C28 C30 133.3(3)
C29 C28 Se27 108.1(2)
C30 C28 Se27 118.6(2)
C13 C14 C15 118.9(3)
C13 C14 C17 122.6(3)
C15 C14 C17 118.4(3)
C9 C8 C10 132.9(3)
C9 C8 Se7 108.5(2)
C10 C8 Se7 118.6(2)
C36 C30 C32 118.2(3)
C36 C30 C28 120.0(3)
C32 C30 C28 121.7(3)
C10 C16 C15 122.1(3)
C4 C5 C9 113.3(3)
C4 C5 C6 121.5(3)
C9 C5 C6 125.2(3)
C33 C34 C35 118.6(3)
C33 C34 C37 123.6(3)
C35 C34 C37 117.8(3)
C40 C35 C36 122.4(3)
C40 C35 C34 119.2(3)
C36 C35 C34 118.4(3)
C30 C36 C35 122.5(3)
C28 C29 C25 118.8(3)
C28 C29 Br31 122.4(2)
C25 C29 Br31 118.7(2)
C24 C25 C29 112.8(3)
C24 C25 C26 121.7(3)
C29 C25 C26 125.5(3)
C25 C24 C23 125.6(3)
C25 C24 Se27 111.7(2)
C23 C24 Se27 122.7(2)
C12 C13 C14 121.4(3)
C13 C12 C10 120.4(3)
C32 C33 C34 122.0(3)
C33 C32 C30 120.3(3)
C24 C23 C22 109.4(3)
C19 C20 C15 120.8(3)
C5 C4 C3 125.7(3)
C5 C4 Se7 111.7(2)
C3 C4 Se7 122.6(2)
C18 C17 C14 121.2(3)
C1 C6 C5 112.0(3)
C20 C19 C18 120.2(3)
C4 C3 C2 109.3(3)
C38 C37 C34 121.3(3)
C17 C18 C19 120.5(3)
C39 C40 C35 121.0(4)
C25 C26 C21 112.1(3)
C40 C39 C38 119.6(4)
C37 C38 C39 121.1(3)
C2 C1 C6 115.6(4)
C21 C22 C23 114.6(4)
C22 C21 C26 115.4(4)
C1 C2 C3 113.7(4)

loop_
_geom_bond_atom_site_label_1
_geom_bond_atom_site_label_2
_geom_bond_distance
Se27 C24 1.867(3)
Se27 C28 1.883(3)
Se7 C4 1.866(3)
Se7 C8 1.882(3)
Br11 C9 1.895(3)
Br31 C29 1.899(3)
C15 C16 1.411(4)
C15 C20 1.416(4)
C15 C14 1.418(4)
C10 C16 1.374(4)
C10 C12 1.421(4)
C10 C8 1.473(4)
C9 C8 1.355(4)
C9 C5 1.430(4)
C28 C29 1.348(4)
C28 C30 1.470(4)
C14 C13 1.403(5)
C14 C17 1.420(4)
C30 C36 1.374(4)
C30 C32 1.423(4)
C5 C4 1.354(4)
C5 C6 1.506(4)
C34 C33 1.397(5)
C34 C35 1.424(4)
C34 C37 1.425(5)
C35 C40 1.410(5)
C35 C36 1.410(4)
C29 C25 1.444(4)
C25 C24 1.353(4)
C25 C26 1.501(4)
C24 C23 1.497(4)
C13 C12 1.367(4)
C33 C32 1.371(5)
C23 C22 1.514(5)
C20 C19 1.367(5)
C4 C3 1.503(4)
C17 C18 1.352(5)
C6 C1 1.501(5)
C19 C18 1.403(5)
C3 C2 1.507(5)
C37 C38 1.351(6)
C40 C39 1.376(5)
C26 C21 1.506(6)
C39 C38 1.399(6)
C1 C2 1.470(7)
C22 C21 1.454(7)
